data_4082214
loop_
_publ_author_name
'Liu, Yu'
'Ganguly, Rakesh'
'Huynh, Han Vinh'
'Leong, Weng Kee'

_publ_section_title
;
 Palladium--Osmium Heterometallic Clusters Containing N-Heterocyclic
 Carbene Ligands
;
_journal_issue 24
_journal_name_full Organometallics
_journal_page_first 7559
_journal_paper_doi 10.1021/om401031h
_journal_volume 32
_journal_year 2013
_chemical_formula_sum 'C45 H52 N2 O12 Os3 Pd'
_chemical_formula_weight 1489.89
_chemical_name_systematic
; 
 ? 
;
_space_group_IT_number 2
_symmetry_cell_setting triclinic
_symmetry_space_group_name_Hall '-P 1'
_symmetry_space_group_name_H-M 'P -1'
_atom_sites_solution_hydrogens geom
_atom_sites_solution_primary direct
_atom_sites_solution_secondary difmap
_audit_creation_method SHELXL-97
_cell_angle_alpha 96.546(2)
_cell_angle_beta 107.720(2)
_cell_angle_gamma 109.278(2)
_cell_formula_units_Z 2
_cell_length_a 12.1588(10)
_cell_length_b 12.6035(10)
_cell_length_c 18.1256(13)
_cell_measurement_reflns_used 9847
_cell_measurement_temperature 103(2)
_cell_measurement_theta_max 31.09
_cell_measurement_theta_min 2.43
_cell_volume 2425.4(3)
_computing_cell_refinement 'Bruker SAINT'
_computing_data_collection 'Bruker APEX2'
_computing_data_reduction 'Bruker SAINT'
_computing_molecular_graphics 'Bruker SHELXTL'
_computing_publication_material 'Bruker SHELXTL'
_computing_structure_refinement 'SHELXL-97 (Sheldrick, 1997)'
_computing_structure_solution 'SHELXS-97 (Sheldrick, 1990)'
_diffrn_ambient_temperature 103(2)
_diffrn_measured_fraction_theta_full 0.994
_diffrn_measured_fraction_theta_max 0.994
_diffrn_measurement_device_type 'Bruker APEX-II CCD'
_diffrn_measurement_method '\f and \w scans'
_diffrn_radiation_monochromator graphite
_diffrn_radiation_source 'fine-focus sealed tube'
_diffrn_radiation_type MoK\a
_diffrn_radiation_wavelength 0.71073
_diffrn_reflns_av_R_equivalents 0.0367
_diffrn_reflns_av_sigmaI/netI 0.0278
_diffrn_reflns_limit_h_max 14
_diffrn_reflns_limit_h_min -15
_diffrn_reflns_limit_k_max 15
_diffrn_reflns_limit_k_min -15
_diffrn_reflns_limit_l_max 22
_diffrn_reflns_limit_l_min 0
_diffrn_reflns_number 54750
_diffrn_reflns_theta_full 26.37
_diffrn_reflns_theta_max 26.37
_diffrn_reflns_theta_min 2.23
_exptl_absorpt_coefficient_mu 8.258
_exptl_absorpt_correction_T_max 0.2419
_exptl_absorpt_correction_T_min 0.1656
_exptl_absorpt_correction_type multi-scan
_exptl_absorpt_process_details sadabs
_exptl_crystal_colour red
_exptl_crystal_density_diffrn 2.040
_exptl_crystal_density_method 'not measured'
_exptl_crystal_description block
_exptl_crystal_F_000 1412
_exptl_crystal_size_max 0.34
_exptl_crystal_size_mid 0.28
_exptl_crystal_size_min 0.24
_refine_diff_density_max 2.012
_refine_diff_density_min -2.757
_refine_diff_density_rms 0.164
_refine_ls_extinction_method none
_refine_ls_goodness_of_fit_ref 1.071
_refine_ls_hydrogen_treatment constr
_refine_ls_matrix_type full
_refine_ls_number_parameters 578
_refine_ls_number_reflns 9847
_refine_ls_number_restraints 0
_refine_ls_restrained_S_all 1.071
_refine_ls_R_factor_all 0.0341
_refine_ls_R_factor_gt 0.0271
_refine_ls_shift/su_max 0.016
_refine_ls_shift/su_mean 0.000
_refine_ls_structure_factor_coef Fsqd
_refine_ls_weighting_details 'calc w=1/[\s^2^(Fo^2^)+(0.0245P)^2^+14.4182P] where P=(Fo^2^+2Fc^2^)/3'
_refine_ls_weighting_scheme calc
_refine_ls_wR_factor_gt 0.0649
_refine_ls_wR_factor_ref 0.0687
_reflns_number_gt 8730
_reflns_number_total 9847
_reflns_threshold_expression >2sigma(I)
_cod_data_source_file om401031h_si_001.cif
_cod_data_source_block lwk122s
_cod_depositor_comments
;
The following automatic conversions were performed:

'_symmetry_cell_setting' value 'Triclinic' changed to 'triclinic'
according to /home/saulius/struct/CIF-dictionaries/cif_core.dic
dictionary named 'cif_core.dic' version 2.4.2 from 2011-04-26.

Automatic conversion script
Id: cif_fix_values 1891 2012-01-12 08:04:46Z andrius 
;
_cod_original_sg_symbol_H-M P-1
_cod_database_code 4082214

loop_
_symmetry_equiv_pos_as_xyz
'x, y, z'
'-x, -y, -z'

loop_
_atom_site_label
_atom_site_type_symbol
_atom_site_fract_x
_atom_site_fract_y
_atom_site_fract_z
_atom_site_U_iso_or_equiv
_atom_site_adp_type
_atom_site_occupancy
_atom_site_symmetry_multiplicity
_atom_site_calc_flag
_atom_site_refinement_flags
Os1 Os 0.918540(19) -0.072593(17) 0.277984(13) 0.01706(6) Uani 1 1 d .
Os2 Os 0.871387(17) 0.106845(16) 0.358752(11) 0.01353(5) Uani 1 1 d .
Os3 Os 0.728006(17) -0.000949(16) 0.188287(11) 0.01341(5) Uani 1 1 d .
Pd1 Pd 0.68296(3) 0.16621(3) 0.27265(2) 0.01248(8) Uani 1 1 d .
C1 C 1.0504(5) 0.0565(5) 0.2684(4) 0.0222(12) Uani 1 1 d .
C2 C 1.0364(5) -0.0983(4) 0.3646(3) 0.0186(11) Uani 1 1 d .
C3 C 0.9161(5) -0.1738(5) 0.1898(4) 0.0239(12) Uani 1 1 d .
C4 C 0.7766(5) -0.1969(5) 0.2844(3) 0.0216(12) Uani 1 1 d .
C5 C 0.7526(5) -0.0151(5) 0.3847(3) 0.0176(11) Uani 1 1 d .
C6 C 1.0098(5) 0.1229(4) 0.4498(3) 0.0152(10) Uani 1 1 d .
C7 C 0.9702(5) 0.2296(5) 0.3214(3) 0.0213(11) Uani 1 1 d .
C8 C 0.8189(6) 0.2196(5) 0.4088(5) 0.0361(16) Uani 1 1 d .
C9 C 0.6222(5) 0.0919(5) 0.1481(4) 0.0299(14) Uani 1 1 d .
C10 C 0.5953(5) -0.0990(5) 0.2186(3) 0.0228(12) Uani 1 1 d .
C11 C 0.6720(5) -0.1142(5) 0.0925(3) 0.0248(12) Uani 1 1 d .
C12 C 0.8577(5) 0.1015(5) 0.1586(3) 0.0188(11) Uani 1 1 d .
C13 C 0.5674(4) 0.2567(4) 0.2596(3) 0.0120(9) Uani 1 1 d .
C14 C 0.4809(5) 0.3871(5) 0.2126(3) 0.0185(11) Uani 1 1 d .
H14A H 0.4612 0.3799 0.1547 0.022 Uiso 1 1 calc R
H14B H 0.4894 0.4647 0.2378 0.022 Uiso 1 1 calc R
C15 C 0.3828(5) 0.2916(4) 0.2292(3) 0.0195(11) Uani 1 1 d .
H15A H 0.3671 0.3202 0.2766 0.023 Uiso 1 1 calc R
H15B H 0.3029 0.2572 0.1827 0.023 Uiso 1 1 calc R
C16 C 0.7186(5) 0.4482(4) 0.2674(3) 0.0171(10) Uani 1 1 d .
C17 C 0.7917(5) 0.5110(4) 0.3466(3) 0.0174(10) Uani 1 1 d .
C18 C 0.7416(5) 0.4939(5) 0.4136(3) 0.0201(11) Uani 1 1 d .
H18 H 0.6974 0.4087 0.4061 0.024 Uiso 1 1 calc R
C19 C 0.8442(6) 0.5399(5) 0.4970(3) 0.0295(13) Uani 1 1 d .
H19A H 0.8795 0.6247 0.5099 0.044 Uiso 1 1 calc R
H19B H 0.9104 0.5114 0.4980 0.044 Uiso 1 1 calc R
H19C H 0.8084 0.5130 0.5363 0.044 Uiso 1 1 calc R
C20 C 0.6473(6) 0.5498(6) 0.4122(4) 0.0298(13) Uani 1 1 d .
H20A H 0.6878 0.6334 0.4187 0.045 Uiso 1 1 calc R
H20B H 0.6171 0.5353 0.4559 0.045 Uiso 1 1 calc R
H20C H 0.5767 0.5166 0.3612 0.045 Uiso 1 1 calc R
C21 C 0.9118(5) 0.5894(5) 0.3614(4) 0.0232(12) Uani 1 1 d .
H21 H 0.9639 0.6326 0.4144 0.028 Uiso 1 1 calc R
C22 C 0.9569(5) 0.6056(5) 0.3006(4) 0.0256(12) Uani 1 1 d .
H22 H 1.0395 0.6595 0.3123 0.031 Uiso 1 1 calc R
C23 C 0.8843(5) 0.5451(5) 0.2238(4) 0.0237(12) Uani 1 1 d .
H23 H 0.9170 0.5581 0.1828 0.028 Uiso 1 1 calc R
C24 C 0.7622(5) 0.4641(5) 0.2043(3) 0.0197(11) Uani 1 1 d .
C25 C 0.6822(5) 0.4002(5) 0.1190(3) 0.0236(12) Uani 1 1 d .
H25 H 0.6088 0.3343 0.1191 0.028 Uiso 1 1 calc R
C26 C 0.6329(7) 0.4792(6) 0.0732(4) 0.0366(15) Uani 1 1 d .
H26A H 0.5871 0.5096 0.1002 0.055 Uiso 1 1 calc R
H26B H 0.5766 0.4352 0.0189 0.055 Uiso 1 1 calc R
H26C H 0.7031 0.5436 0.0710 0.055 Uiso 1 1 calc R
C27 C 0.7519(6) 0.3505(6) 0.0767(4) 0.0350(15) Uani 1 1 d .
H27A H 0.8175 0.4139 0.0693 0.052 Uiso 1 1 calc R
H27B H 0.6930 0.3001 0.0245 0.052 Uiso 1 1 calc R
H27C H 0.7899 0.3056 0.1090 0.052 Uiso 1 1 calc R
C28 C 0.3803(4) 0.0984(4) 0.2570(3) 0.0139(10) Uani 1 1 d .
C29 C 0.3950(5) 0.0875(4) 0.3352(3) 0.0160(10) Uani 1 1 d .
C30 C 0.4747(5) 0.1882(5) 0.4079(3) 0.0194(11) Uani 1 1 d .
H30 H 0.5331 0.2498 0.3921 0.023 Uiso 1 1 calc R
C31 C 0.5530(5) 0.1536(5) 0.4769(3) 0.0273(13) Uani 1 1 d .
H31A H 0.4982 0.1050 0.5003 0.041 Uiso 1 1 calc R
H31B H 0.6150 0.2233 0.5176 0.041 Uiso 1 1 calc R
H31C H 0.5960 0.1102 0.4570 0.041 Uiso 1 1 calc R
C32 C 0.3921(6) 0.2393(6) 0.4363(4) 0.0336(14) Uani 1 1 d .
H32A H 0.3479 0.2685 0.3939 0.050 Uiso 1 1 calc R
H32B H 0.4445 0.3029 0.4838 0.050 Uiso 1 1 calc R
H32C H 0.3311 0.1790 0.4495 0.050 Uiso 1 1 calc R
C33 C 0.3298(5) -0.0203(5) 0.3456(3) 0.0203(11) Uani 1 1 d .
H33 H 0.3399 -0.0308 0.3980 0.024 Uiso 1 1 calc R
C34 C 0.2511(5) -0.1111(5) 0.2812(3) 0.0201(11) Uani 1 1 d .
H34 H 0.2059 -0.1832 0.2896 0.024 Uiso 1 1 calc R
C35 C 0.2368(5) -0.0994(4) 0.2048(3) 0.0197(11) Uani 1 1 d .
H35 H 0.1830 -0.1639 0.1610 0.024 Uiso 1 1 calc R
C36 C 0.3001(5) 0.0055(4) 0.1907(3) 0.0156(10) Uani 1 1 d .
C37 C 0.2809(5) 0.0160(5) 0.1061(3) 0.0195(11) Uani 1 1 d .
H37 H 0.3462 0.0907 0.1081 0.023 Uiso 1 1 calc R
C38 C 0.1521(5) 0.0201(5) 0.0645(4) 0.0288(13) Uani 1 1 d .
H38A H 0.0861 -0.0536 0.0596 0.043 Uiso 1 1 calc R
H38B H 0.1449 0.0335 0.0113 0.043 Uiso 1 1 calc R
H38C H 0.1433 0.0832 0.0961 0.043 Uiso 1 1 calc R
C39 C 0.2959(5) -0.0819(5) 0.0569(3) 0.0238(12) Uani 1 1 d .
H39A H 0.3730 -0.0908 0.0870 0.036 Uiso 1 1 calc R
H39B H 0.3002 -0.0633 0.0066 0.036 Uiso 1 1 calc R
H39C H 0.2241 -0.1544 0.0457 0.036 Uiso 1 1 calc R
C40 C 0.0775(9) 0.3510(8) 0.0272(5) 0.063(2) Uani 1 1 d .
H40A H 0.1499 0.3470 0.0156 0.095 Uiso 1 1 calc R
H40B H 0.0099 0.3404 -0.0228 0.095 Uiso 1 1 calc R
H40C H 0.0488 0.2899 0.0539 0.095 Uiso 1 1 calc R
C41 C 0.1148(7) 0.4686(7) 0.0812(4) 0.0458(18) Uani 1 1 d .
H41A H 0.1475 0.5299 0.0549 0.055 Uiso 1 1 calc R
H41B H 0.0395 0.4748 0.0884 0.055 Uiso 1 1 calc R
C42 C 0.2123(7) 0.4888(6) 0.1618(4) 0.0412(16) Uani 1 1 d .
H42A H 0.2877 0.4830 0.1545 0.049 Uiso 1 1 calc R
H42B H 0.1797 0.4271 0.1880 0.049 Uiso 1 1 calc R
C43 C 0.2492(6) 0.6057(6) 0.2161(4) 0.0384(16) Uani 1 1 d .
H43A H 0.1740 0.6103 0.2245 0.046 Uiso 1 1 calc R
H43B H 0.2787 0.6670 0.1890 0.046 Uiso 1 1 calc R
C44 C 0.3506(6) 0.6300(6) 0.2971(4) 0.0401(16) Uani 1 1 d .
H44A H 0.4240 0.6206 0.2889 0.048 Uiso 1 1 calc R
H44B H 0.3772 0.7115 0.3253 0.048 Uiso 1 1 calc R
C45 C 0.3099(7) 0.5534(6) 0.3481(4) 0.0458(18) Uani 1 1 d .
H45A H 0.2360 0.5607 0.3554 0.069 Uiso 1 1 calc R
H45B H 0.3777 0.5758 0.4001 0.069 Uiso 1 1 calc R
H45C H 0.2893 0.4730 0.3224 0.069 Uiso 1 1 calc R
N1 N 0.5946(4) 0.3645(3) 0.2502(3) 0.0143(8) Uani 1 1 d .
N2 N 0.4439(4) 0.2078(3) 0.2437(2) 0.0123(8) Uani 1 1 d .
O1 O 1.1312(4) 0.1288(4) 0.2621(3) 0.0293(9) Uani 1 1 d .
O2 O 1.1052(4) -0.1129(4) 0.4164(2) 0.0261(9) Uani 1 1 d .
O3 O 0.9143(4) -0.2314(4) 0.1361(3) 0.0354(10) Uani 1 1 d .
O4 O 0.6964(4) -0.2717(3) 0.2877(3) 0.0315(10) Uani 1 1 d .
O5 O 0.6835(4) -0.0790(4) 0.4052(2) 0.0270(9) Uani 1 1 d .
O6 O 1.0945(4) 0.1346(4) 0.5041(2) 0.0263(9) Uani 1 1 d .
O7 O 1.0277(4) 0.3076(4) 0.3043(2) 0.0322(10) Uani 1 1 d .
O8 O 0.8174(4) 0.2833(3) 0.4580(3) 0.0296(10) Uani 1 1 d .
O9 O 0.5612(4) 0.1137(3) 0.0943(2) 0.0240(8) Uani 1 1 d .
O10 O 0.5120(4) -0.1557(4) 0.2314(3) 0.0337(10) Uani 1 1 d .
O11 O 0.9287(4) 0.1586(4) 0.1366(2) 0.0273(9) Uani 1 1 d .
O12 O 0.6363(4) -0.1836(4) 0.0359(3) 0.0388(11) Uani 1 1 d .

loop_
_atom_site_aniso_label
_atom_site_aniso_U_11
_atom_site_aniso_U_22
_atom_site_aniso_U_33
_atom_site_aniso_U_23
_atom_site_aniso_U_13
_atom_site_aniso_U_12
Os1 0.01532(10) 0.01624(10) 0.02671(12) 0.00811(8) 0.01227(8) 0.00953(8)
Os2 0.00986(10) 0.01312(10) 0.01366(10) 0.00284(7) 0.00014(7) 0.00350(8)
Os3 0.01104(10) 0.01312(10) 0.01333(10) -0.00190(7) 0.00408(7) 0.00329(8)
Pd1 0.01221(18) 0.01254(18) 0.01545(19) 0.00378(14) 0.00691(14) 0.00630(15)
C1 0.018(3) 0.021(3) 0.033(3) 0.010(2) 0.009(2) 0.012(2)
C2 0.020(3) 0.017(3) 0.021(3) 0.003(2) 0.012(2) 0.008(2)
C3 0.016(3) 0.030(3) 0.029(3) 0.013(3) 0.009(2) 0.010(2)
C4 0.027(3) 0.017(3) 0.028(3) 0.007(2) 0.010(2) 0.018(3)
C5 0.021(3) 0.023(3) 0.018(3) 0.005(2) 0.006(2) 0.020(2)
C6 0.014(2) 0.020(3) 0.013(2) 0.005(2) 0.005(2) 0.007(2)
C7 0.023(3) 0.020(3) 0.015(3) 0.002(2) 0.002(2) 0.006(2)
C8 0.026(3) 0.020(3) 0.071(5) 0.003(3) 0.033(3) 0.007(3)
C9 0.013(3) 0.028(3) 0.050(4) 0.017(3) 0.015(3) 0.005(2)
C10 0.017(3) 0.021(3) 0.025(3) 0.010(2) 0.001(2) 0.007(2)
C11 0.022(3) 0.031(3) 0.021(3) 0.006(3) 0.005(2) 0.013(3)
C12 0.017(3) 0.024(3) 0.016(3) 0.005(2) 0.003(2) 0.010(2)
C13 0.014(2) 0.013(2) 0.006(2) -0.0003(18) 0.0034(18) 0.0034(19)
C14 0.015(3) 0.019(3) 0.024(3) 0.009(2) 0.004(2) 0.011(2)
C15 0.016(3) 0.017(3) 0.027(3) 0.006(2) 0.007(2) 0.010(2)
C16 0.015(2) 0.014(2) 0.023(3) 0.004(2) 0.006(2) 0.007(2)
C17 0.014(2) 0.013(2) 0.021(3) 0.002(2) 0.002(2) 0.005(2)
C18 0.018(3) 0.015(3) 0.020(3) -0.001(2) 0.004(2) 0.003(2)
C19 0.031(3) 0.023(3) 0.023(3) 0.000(2) 0.004(3) 0.004(3)
C20 0.037(4) 0.035(3) 0.026(3) 0.006(3) 0.018(3) 0.019(3)
C21 0.016(3) 0.017(3) 0.029(3) 0.002(2) 0.005(2) 0.002(2)
C22 0.016(3) 0.014(3) 0.039(4) 0.003(2) 0.010(2) -0.002(2)
C23 0.024(3) 0.020(3) 0.032(3) 0.006(2) 0.018(2) 0.007(2)
C24 0.022(3) 0.016(3) 0.024(3) 0.006(2) 0.011(2) 0.010(2)
C25 0.028(3) 0.023(3) 0.022(3) 0.005(2) 0.012(2) 0.010(2)
C26 0.046(4) 0.030(3) 0.028(3) 0.011(3) 0.010(3) 0.009(3)
C27 0.040(4) 0.029(3) 0.036(4) -0.002(3) 0.022(3) 0.009(3)
C28 0.010(2) 0.014(2) 0.018(3) 0.003(2) 0.0067(19) 0.0038(19)
C29 0.012(2) 0.016(2) 0.020(3) 0.003(2) 0.008(2) 0.005(2)
C30 0.021(3) 0.016(3) 0.017(3) 0.000(2) 0.009(2) 0.002(2)
C31 0.024(3) 0.035(3) 0.018(3) 0.003(2) 0.003(2) 0.010(3)
C32 0.038(4) 0.035(3) 0.026(3) -0.004(3) 0.009(3) 0.019(3)
C33 0.019(3) 0.025(3) 0.021(3) 0.010(2) 0.010(2) 0.010(2)
C34 0.020(3) 0.014(2) 0.030(3) 0.005(2) 0.016(2) 0.004(2)
C35 0.015(3) 0.015(3) 0.025(3) -0.002(2) 0.007(2) 0.003(2)
C36 0.011(2) 0.016(2) 0.019(3) -0.002(2) 0.005(2) 0.007(2)
C37 0.013(2) 0.024(3) 0.015(3) 0.002(2) 0.002(2) 0.003(2)
C38 0.018(3) 0.036(3) 0.023(3) 0.000(3) 0.000(2) 0.010(3)
C39 0.020(3) 0.030(3) 0.015(3) -0.004(2) 0.002(2) 0.009(2)
C40 0.072(6) 0.062(6) 0.040(5) -0.009(4) 0.024(4) 0.011(5)
C41 0.048(4) 0.053(5) 0.034(4) 0.004(3) 0.014(3) 0.020(4)
C42 0.044(4) 0.037(4) 0.041(4) 0.004(3) 0.011(3) 0.019(3)
C43 0.037(4) 0.033(4) 0.043(4) 0.004(3) 0.014(3) 0.013(3)
C44 0.034(4) 0.037(4) 0.049(4) 0.006(3) 0.015(3) 0.016(3)
C45 0.049(4) 0.044(4) 0.032(4) -0.001(3) 0.011(3) 0.010(4)
N1 0.011(2) 0.012(2) 0.018(2) 0.0018(17) 0.0039(17) 0.0050(17)
N2 0.0094(19) 0.011(2) 0.015(2) 0.0009(16) 0.0028(16) 0.0050(16)
O1 0.018(2) 0.032(2) 0.040(3) 0.014(2) 0.0121(18) 0.0086(19)
O2 0.027(2) 0.031(2) 0.022(2) 0.0055(17) 0.0096(18) 0.0126(18)
O3 0.039(3) 0.038(3) 0.027(2) -0.002(2) 0.016(2) 0.013(2)
O4 0.026(2) 0.020(2) 0.055(3) 0.015(2) 0.020(2) 0.0086(19)
O5 0.024(2) 0.031(2) 0.033(2) 0.0168(19) 0.0175(19) 0.0106(19)
O6 0.020(2) 0.032(2) 0.018(2) 0.0048(17) -0.0007(17) 0.0075(18)
O7 0.042(3) 0.023(2) 0.025(2) 0.0052(18) 0.015(2) 0.002(2)
O8 0.023(2) 0.025(2) 0.037(2) -0.0049(19) 0.0044(18) 0.0144(18)
O9 0.022(2) 0.031(2) 0.022(2) 0.0067(17) 0.0073(17) 0.0145(18)
O10 0.017(2) 0.042(3) 0.039(3) 0.021(2) 0.0108(19) 0.0046(19)
O11 0.021(2) 0.041(2) 0.021(2) 0.0113(18) 0.0095(17) 0.0100(19)
O12 0.048(3) 0.033(2) 0.019(2) -0.0122(19) 0.004(2) 0.009(2)

loop_
_atom_type_symbol
_atom_type_description
_atom_type_scat_dispersion_real
_atom_type_scat_dispersion_imag
_atom_type_scat_source
C C 0.0033 0.0016 'International Tables Vol C Tables 4.2.6.8 and 6.1.1.4'
H H 0.0000 0.0000 'International Tables Vol C Tables 4.2.6.8 and 6.1.1.4'
N N 0.0061 0.0033 'International Tables Vol C Tables 4.2.6.8 and 6.1.1.4'
O O 0.0106 0.0060 'International Tables Vol C Tables 4.2.6.8 and 6.1.1.4'
Pd Pd -0.9988 1.0072 'International Tables Vol C Tables 4.2.6.8 and 6.1.1.4'
Os Os -1.2165 7.6030 'International Tables Vol C Tables 4.2.6.8 and 6.1.1.4'

loop_
_geom_angle_atom_site_label_1
_geom_angle_atom_site_label_2
_geom_angle_atom_site_label_3
_geom_angle
C3 Os1 C2 100.3(2)
C3 Os1 C1 91.6(2)
C2 Os1 C1 91.3(2)
C3 Os1 C4 89.8(2)
C2 Os1 C4 92.6(2)
C1 Os1 C4 175.5(2)
C3 Os1 Os2 157.63(17)
C2 Os1 Os2 101.58(15)
C1 Os1 Os2 83.32(16)
C4 Os1 Os2 93.81(15)
C3 Os1 Os3 96.96(16)
C2 Os1 Os3 162.27(15)
C1 Os1 Os3 92.13(16)
C4 Os1 Os3 83.50(15)
Os2 Os1 Os3 61.628(8)
C6 Os2 C5 93.9(2)
C6 Os2 C7 93.9(2)
C5 Os2 C7 172.0(2)
C6 Os2 C8 97.2(3)
C5 Os2 C8 88.6(2)
C7 Os2 C8 89.0(2)
C6 Os2 Pd1 154.87(15)
C5 Os2 Pd1 90.54(14)
C7 Os2 Pd1 81.72(16)
C8 Os2 Pd1 58.2(2)
C6 Os2 Os1 87.57(15)
C5 Os2 Os1 86.80(14)
C7 Os2 Os1 94.92(16)
C8 Os2 Os1 173.65(19)
Pd1 Os2 Os1 117.391(12)
C6 Os2 Os3 146.50(15)
C5 Os2 Os3 89.55(15)
C7 Os2 Os3 84.65(15)
C8 Os2 Os3 116.2(2)
Pd1 Os2 Os3 58.105(10)
Os1 Os2 Os3 59.332(8)
C11 Os3 C12 91.0(2)
C11 Os3 C10 90.3(2)
C12 Os3 C10 177.7(2)
C11 Os3 C9 98.8(3)
C12 Os3 C9 88.1(2)
C10 Os3 C9 89.8(2)
C11 Os3 Pd1 146.93(17)
C12 Os3 Pd1 98.03(16)
C10 Os3 Pd1 79.88(17)
C9 Os3 Pd1 50.2(2)
C11 Os3 Os1 96.06(17)
C12 Os3 Os1 85.90(15)
C10 Os3 Os1 95.84(15)
C9 Os3 Os1 164.06(19)
Pd1 Os3 Os1 116.209(12)
C11 Os3 Os2 154.65(17)
C12 Os3 Os2 91.79(15)
C10 Os3 Os2 87.84(17)
C9 Os3 Os2 106.48(19)
Pd1 Os3 Os2 57.214(10)
Os1 Os3 Os2 59.040(8)
C13 Pd1 C9 95.2(2)
C13 Pd1 C8 108.77(19)
C9 Pd1 C8 155.1(2)
C13 Pd1 Os2 153.57(13)
C9 Pd1 Os2 110.97(16)
C8 Pd1 Os2 44.80(14)
C13 Pd1 Os3 141.74(13)
C9 Pd1 Os3 47.23(16)
C8 Pd1 Os3 109.44(14)
Os2 Pd1 Os3 64.681(11)
O1 C1 Os1 176.4(5)
O2 C2 Os1 179.0(5)
O3 C3 Os1 177.8(5)
O4 C4 Os1 177.5(4)
O5 C5 Os2 173.7(4)
O6 C6 Os2 178.5(5)
O7 C7 Os2 174.4(5)
O8 C8 Os2 158.2(6)
O8 C8 Pd1 124.8(5)
Os2 C8 Pd1 77.0(2)
O9 C9 Os3 147.8(6)
O9 C9 Pd1 129.5(5)
Os3 C9 Pd1 82.6(2)
O10 C10 Os3 175.1(5)
O12 C11 Os3 178.3(6)
O11 C12 Os3 175.9(5)
N1 C13 N2 108.2(4)
N1 C13 Pd1 126.7(3)
N2 C13 Pd1 123.9(3)
N1 C14 C15 101.3(4)
N2 C15 C14 101.3(4)
C17 C16 C24 122.4(5)
C17 C16 N1 118.9(5)
C24 C16 N1 118.7(5)
C21 C17 C16 117.4(5)
C21 C17 C18 121.1(5)
C16 C17 C18 121.4(5)
C17 C18 C20 112.6(5)
C17 C18 C19 113.5(5)
C20 C18 C19 107.8(5)
C22 C21 C17 121.1(5)
C23 C22 C21 120.8(5)
C22 C23 C24 121.3(5)
C23 C24 C16 116.9(5)
C23 C24 C25 120.6(5)
C16 C24 C25 122.5(5)
C24 C25 C26 110.3(5)
C24 C25 C27 112.5(5)
C26 C25 C27 110.0(5)
C29 C28 C36 121.7(5)
C29 C28 N2 119.5(4)
C36 C28 N2 118.8(4)
C33 C29 C28 117.8(5)
C33 C29 C30 119.2(5)
C28 C29 C30 123.0(5)
C29 C30 C31 112.5(4)
C29 C30 C32 110.5(5)
C31 C30 C32 109.3(5)
C34 C33 C29 120.9(5)
C33 C34 C35 121.0(5)
C34 C35 C36 120.8(5)
C35 C36 C28 117.9(5)
C35 C36 C37 119.5(5)
C28 C36 C37 122.6(5)
C36 C37 C39 112.3(4)
C36 C37 C38 111.2(4)
C39 C37 C38 109.9(4)
C42 C41 C40 113.1(7)
C41 C42 C43 113.3(6)
C42 C43 C44 114.4(6)
C45 C44 C43 113.5(6)
C13 N1 C16 125.2(4)
C13 N1 C14 112.1(4)
C16 N1 C14 122.4(4)
C13 N2 C28 125.5(4)
C13 N2 C15 112.0(4)
C28 N2 C15 120.9(4)

loop_
_geom_bond_atom_site_label_1
_geom_bond_atom_site_label_2
_geom_bond_distance
Os1 C3 1.914(6)
Os1 C2 1.917(6)
Os1 C1 1.938(6)
Os1 C4 1.956(6)
Os1 Os2 2.8633(3)
Os1 Os3 2.8721(3)
Os2 C6 1.898(5)
Os2 C5 1.944(6)
Os2 C7 1.950(6)
Os2 C8 1.976(6)
Os2 Pd1 2.7324(4)
Os2 Os3 2.9380(3)
Os3 C11 1.894(6)
Os3 C12 1.943(5)
Os3 C10 1.952(6)
Os3 C9 2.043(6)
Os3 Pd1 2.7595(4)
Pd1 C13 2.061(5)
Pd1 C9 2.136(7)
Pd1 C8 2.383(8)
C1 O1 1.145(7)
C2 O2 1.131(7)
C3 O3 1.136(7)
C4 O4 1.133(7)
C5 O5 1.142(6)
C6 O6 1.141(6)
C7 O7 1.140(7)
C8 O8 1.140(7)
C9 O9 1.154(7)
C10 O10 1.138(7)
C11 O12 1.131(7)
C12 O11 1.134(6)
C13 N1 1.333(6)
C13 N2 1.342(6)
C14 N1 1.478(6)
C14 C15 1.521(7)
C15 N2 1.483(6)
C16 C17 1.405(7)
C16 C24 1.409(7)
C16 N1 1.439(6)
C17 C21 1.388(7)
C17 C18 1.523(7)
C18 C20 1.527(8)
C18 C19 1.533(8)
C21 C22 1.380(8)
C22 C23 1.365(8)
C23 C24 1.403(8)
C24 C25 1.506(8)
C25 C26 1.523(8)
C25 C27 1.528(8)
C28 C29 1.402(7)
C28 C36 1.407(7)
C28 N2 1.430(6)
C29 C33 1.396(7)
C29 C30 1.523(7)
C30 C31 1.528(8)
C30 C32 1.535(8)
C33 C34 1.371(8)
C34 C35 1.375(8)
C35 C36 1.390(7)
C36 C37 1.506(7)
C37 C39 1.534(7)
C37 C38 1.538(7)
C40 C41 1.522(11)
C41 C42 1.505(10)
C42 C43 1.519(9)
C43 C44 1.521(10)
C44 C45 1.482(10)
